data_1554810
loop_
_publ_author_name
'Gelat, Fabien'
'Richard, Vincent'
'Berger, Olivier'
'Montchamp, Jean-Luc'

_publ_section_title
;
 Development of a new family of chiral auxiliaries.
;
_journal_issue 8
_journal_name_full 'Organic letters'
_journal_page_first 1819
_journal_page_last 1821
_journal_paper_doi 10.1021/acs.orglett.5b00278
_journal_volume 17
_journal_year 2015
_chemical_formula_sum 'C24 H22 O3'
_chemical_formula_weight 358.41
_space_group_crystal_system monoclinic
_space_group_IT_number 9
_space_group_name_Hall 'C -2yc'
_space_group_name_H-M_alt 'C 1 c 1'
_atom_sites_solution_hydrogens geom
_cell_angle_alpha 90
_cell_angle_beta 104.994(2)
_cell_angle_gamma 90
_cell_formula_units_Z 12
_cell_length_a 14.8194(8)
_cell_length_b 23.1341(13)
_cell_length_c 17.3079(10)
_cell_measurement_temperature 100.(2)
_cell_volume 5731.7(6)
_computing_structure_refinement 'SHELXL-2013 (Sheldrick, 2013)'
_diffrn_ambient_temperature 100.(2)
_diffrn_measured_fraction_theta_full 0.996
_diffrn_measured_fraction_theta_max 0.996
_diffrn_radiation_wavelength 0.71073
_diffrn_reflns_av_unetI/netI 0.0488
_diffrn_reflns_limit_h_max 22
_diffrn_reflns_limit_h_min -22
_diffrn_reflns_limit_k_max 35
_diffrn_reflns_limit_k_min 0
_diffrn_reflns_limit_l_max 26
_diffrn_reflns_limit_l_min 0
_diffrn_reflns_number 16975
_diffrn_reflns_theta_full 33.23
_diffrn_reflns_theta_max 33.23
_diffrn_reflns_theta_min 2.14
_exptl_absorpt_coefficient_mu 0.081
_exptl_absorpt_correction_T_max 0.98
_exptl_absorpt_correction_T_min 0.96
_exptl_absorpt_process_details
;
;
_exptl_crystal_density_diffrn 1.246
_exptl_crystal_density_method 'not measured'
_exptl_crystal_F_000 2280
_exptl_crystal_size_max 0.446
_exptl_crystal_size_mid 0.363
_exptl_crystal_size_min 0.277
_refine_diff_density_max 0.711
_refine_diff_density_min -0.457
_refine_ls_abs_structure_details 'No quotients, so Flack parameter determined by classical intensity fit'
_refine_ls_abs_structure_Flack 0.5(9)
_refine_ls_extinction_method none
_refine_ls_goodness_of_fit_ref 1.083
_refine_ls_hydrogen_treatment constr
_refine_ls_matrix_type full
_refine_ls_number_parameters 729
_refine_ls_number_reflns 16975
_refine_ls_number_restraints 2
_refine_ls_restrained_S_all 1.083
_refine_ls_R_factor_all 0.0767
_refine_ls_R_factor_gt 0.0598
_refine_ls_shift/su_max 0.009
_refine_ls_shift/su_mean 0.000
_refine_ls_structure_factor_coef Fsqd
_refine_ls_weighting_details 'w=1/[\s^2^(Fo^2^)+(0.0817P)^2^+3.2895P] where P=(Fo^2^+2Fc^2^)/3'
_refine_ls_weighting_scheme calc
_refine_ls_wR_factor_gt 0.1421
_refine_ls_wR_factor_ref 0.1543
_reflns_number_gt 14905
_reflns_number_total 16975
_reflns_threshold_expression 'I > 2\s(I)'
_cod_data_source_file ol5b00278_si_001.cif
_cod_data_source_block I
_cod_database_code 1554810

loop_
_space_group_symop_operation_xyz
'x, y, z'
'x, -y, z+1/2'
'x+1/2, y+1/2, z'
'x+1/2, -y+1/2, z+1/2'

loop_
_atom_site_type_symbol
_atom_site_label
_atom_site_fract_x
_atom_site_fract_y
_atom_site_fract_z
_atom_site_U_iso_or_equiv
_atom_site_adp_type
_atom_site_calc_flag
_atom_site_refinement_flags_adp
_atom_site_refinement_flags_posn
_atom_site_occupancy
C C1A 0.0377(2) 0.67970(12) 0.51077(18) 0.0170(5) Uani d . . 1
C C2A -0.0450(2) 0.70443(13) 0.46323(18) 0.0192(5) Uani d . . 1
C C3A -0.1040(2) 0.67429(14) 0.39185(18) 0.0202(5) Uani d . . 1
C C4A -0.1100(2) 0.69596(16) 0.3155(2) 0.0248(6) Uani d . . 1
H H4A -0.0773 0.7303 0.3097 0.03 Uiso calc U R 1
C C5A -0.1629(2) 0.66803(19) 0.2477(2) 0.0294(7) Uani d . . 1
H H5A -0.168 0.6838 0.1961 0.035 Uiso calc U R 1
C C6A -0.2084(3) 0.61685(19) 0.2564(2) 0.0306(7) Uani d . . 1
H H6A -0.2417 0.5963 0.2102 0.037 Uiso calc U R 1
C C7A -0.2056(3) 0.59564(18) 0.3315(2) 0.0310(7) Uani d . . 1
H H7A -0.2391 0.5615 0.337 0.037 Uiso calc U R 1
C C8A -0.1536(3) 0.62437(16) 0.3993(2) 0.0266(6) Uani d . . 1
H H8A -0.152 0.6098 0.4509 0.032 Uiso calc U R 1
C C9A -0.0723(3) 0.75942(14) 0.4821(2) 0.0238(6) Uani d . . 1
H H9A -0.1291 0.7758 0.4514 0.029 Uiso calc U R 1
C C10A -0.0166(3) 0.79026(14) 0.5459(2) 0.0266(7) Uani d . . 1
H H10A -0.0339 0.8283 0.5572 0.032 Uiso calc U R 1
C C11A 0.0644(3) 0.76546(14) 0.59309(19) 0.0225(6) Uani d . . 1
H H11A 0.1016 0.7865 0.6371 0.027 Uiso calc U R 1
C C12A 0.0919(2) 0.71019(13) 0.57667(18) 0.0189(5) Uani d . . 1
C C13A 0.1780(2) 0.68396(14) 0.63173(19) 0.0230(6) Uani d . . 1
H H13A 0.1619 0.6693 0.6802 0.028 Uiso calc U R 1
H H13B 0.2258 0.7145 0.6487 0.028 Uiso calc U R 1
C C14A 0.2195(2) 0.63467(15) 0.5934(2) 0.0238(6) Uani d . . 1
H H14A 0.268 0.6144 0.6347 0.029 Uiso calc U R 1
H H14B 0.2492 0.6503 0.5527 0.029 Uiso calc U R 1
C C15A 0.1419(2) 0.59249(14) 0.55428(19) 0.0217(5) Uani d . . 1
H H15A 0.169 0.5593 0.5321 0.026 Uiso calc U R 1
H H15B 0.1117 0.5776 0.5951 0.026 Uiso calc U R 1
C C16A 0.0695(2) 0.62184(12) 0.48808(17) 0.0161(5) Uani d . . 1
H H16A 0.0143 0.5958 0.4693 0.019 Uiso calc U R 1
O O1A 0.11279(16) 0.63288(9) 0.42178(13) 0.0176(4) Uani d . . 1
C C17A 0.0896(2) 0.59718(12) 0.35898(17) 0.0168(5) Uani d . . 1
O O2A 0.03237(18) 0.55918(11) 0.34931(15) 0.0232(4) Uani d . . 1
C C18A 0.1475(2) 0.61093(12) 0.29951(17) 0.0171(5) Uani d . . 1
H H18A 0.2145 0.6158 0.3295 0.02 Uiso calc U R 1
O O3A 0.14030(18) 0.56477(10) 0.24462(14) 0.0222(4) Uani d . . 1
H H3OA 0.1365 0.5781 0.1987 0.033 Uiso calc U R 1
C C19A 0.1137(2) 0.66598(13) 0.25442(17) 0.0172(5) Uani d . . 1
C C20A 0.0333(2) 0.66576(15) 0.19142(18) 0.0216(5) Uani d . . 1
H H20A -0.0002 0.6308 0.1759 0.026 Uiso calc U R 1
C C21A 0.0021(3) 0.71713(17) 0.1513(2) 0.0277(7) Uani d . . 1
H H21A -0.0532 0.7171 0.1087 0.033 Uiso calc U R 1
C C22A 0.0507(3) 0.76790(18) 0.1728(3) 0.0374(9) Uani d . . 1
H H22A 0.0291 0.8027 0.1451 0.045 Uiso calc U R 1
C C23A 0.1312(4) 0.76785(18) 0.2351(3) 0.0443(11) Uani d . . 1
H H23A 0.1654 0.8026 0.25 0.053 Uiso calc U R 1
C C24A 0.1618(3) 0.71697(16) 0.2757(2) 0.0320(8) Uani d . . 1
H H24A 0.2166 0.7172 0.3188 0.038 Uiso calc U R 1
C C1B 0.3880(2) 0.43807(12) 0.59643(18) 0.0167(5) Uani d . . 1
C C2B 0.4735(2) 0.46155(13) 0.59106(18) 0.0189(5) Uani d . . 1
C C3B 0.4795(2) 0.51052(14) 0.5367(2) 0.0218(5) Uani d . . 1
C C4B 0.5249(3) 0.50478(19) 0.4760(3) 0.0342(8) Uani d . . 1
H H4B 0.5489 0.4682 0.4663 0.041 Uiso calc U R 1
C C5B 0.5355(4) 0.5522(2) 0.4296(3) 0.0496(13) Uani d . . 1
H H5B 0.5678 0.548 0.3892 0.06 Uiso calc U R 1
C C6B 0.4992(4) 0.6051(2) 0.4422(3) 0.0471(12) Uani d . . 1
H H6B 0.506 0.6372 0.4099 0.056 Uiso calc U R 1
C C7B 0.4530(3) 0.61194(17) 0.5017(3) 0.0353(8) Uani d . . 1
H H7B 0.4282 0.6485 0.5103 0.042 Uiso calc U R 1
C C8B 0.4433(3) 0.56466(15) 0.5490(2) 0.0269(6) Uani d . . 1
H H8B 0.4118 0.5693 0.5899 0.032 Uiso calc U R 1
C C9B 0.5570(2) 0.44033(15) 0.6415(2) 0.0232(6) Uani d . . 1
H H9B 0.6154 0.4542 0.636 0.028 Uiso calc U R 1
C C10B 0.5544(3) 0.39891(15) 0.6995(2) 0.0259(6) Uani d . . 1
H H10B 0.6109 0.3856 0.7346 0.031 Uiso calc U R 1
C C12B 0.3861(2) 0.39523(13) 0.65330(18) 0.0192(5) Uani d . . 1
C C11B 0.4698(2) 0.37731(14) 0.70576(19) 0.0236(6) Uani d . . 1
H H11B 0.4685 0.3499 0.7463 0.028 Uiso calc U R 1
C C13B 0.2963(2) 0.36765(16) 0.6605(2) 0.0254(6) Uani d . . 1
H H13C 0.2789 0.3843 0.7073 0.031 Uiso calc U R 1
H H13D 0.3068 0.3257 0.6702 0.031 Uiso calc U R 1
C C14B 0.2157(3) 0.37618(16) 0.5864(2) 0.0262(6) Uani d . . 1
H H14C 0.1563 0.3646 0.5981 0.031 Uiso calc U R 1
H H14D 0.2252 0.3517 0.5423 0.031 Uiso calc U R 1
C C15B 0.2111(2) 0.43970(14) 0.5618(2) 0.0209(5) Uani d . . 1
H H15C 0.1559 0.4461 0.5162 0.025 Uiso calc U R 1
H H15D 0.204 0.4641 0.6069 0.025 Uiso calc U R 1
C C16B 0.2987(2) 0.45715(13) 0.53810(17) 0.0168(5) Uani d . . 1
H H16B 0.2995 0.5 0.5307 0.02 Uiso calc U R 1
O O1B 0.29663(16) 0.42802(9) 0.46207(13) 0.0186(4) Uani d . . 1
C C17B 0.2608(2) 0.45808(13) 0.39499(18) 0.0186(5) Uani d . . 1
O O2B 0.23710(19) 0.50787(11) 0.39242(15) 0.0247(5) Uani d . . 1
C C18B 0.2562(2) 0.42043(14) 0.32155(18) 0.0213(5) Uani d . . 1
H H18B 0.2333 0.381 0.3306 0.026 Uiso calc U R 1
O O3B 0.1947(2) 0.44548(12) 0.25392(15) 0.0269(5) Uani d . . 1
H H3OB 0.1916 0.4244 0.2138 0.04 Uiso calc U R 1
C C19B 0.3534(3) 0.41592(14) 0.3089(2) 0.0234(6) Uani d . . 1
C C20B 0.3901(3) 0.46054(16) 0.2735(2) 0.0299(7) Uani d . . 1
H H20B 0.3533 0.4936 0.2538 0.036 Uiso calc U R 1
C C21B 0.4817(3) 0.4566(2) 0.2670(2) 0.0352(8) Uani d . . 1
H H21B 0.5068 0.4873 0.2425 0.042 Uiso calc U R 1
C C22B 0.5364(4) 0.4095(2) 0.2954(3) 0.0462(11) Uani d . . 1
H H22B 0.5981 0.407 0.2892 0.055 Uiso calc U R 1
C C23B 0.5008(5) 0.3660(3) 0.3331(4) 0.0597(14) Uiso d . . 1
H H23B 0.5392 0.3343 0.3559 0.072 Uiso calc U R 1
C C24B 0.4089(4) 0.3685(2) 0.3377(4) 0.0587(18) Uani d . . 1
H H24B 0.3836 0.3372 0.3608 0.07 Uiso calc U R 1
C C1C -0.1120(2) 0.36443(13) 0.46726(17) 0.0178(5) Uani d . . 1
C C2C -0.1063(2) 0.30765(13) 0.44018(17) 0.0190(5) Uani d . . 1
C C3C -0.0317(2) 0.28950(13) 0.40157(19) 0.0215(5) Uani d . . 1
C C4C -0.0499(3) 0.28718(17) 0.3186(2) 0.0303(7) Uani d . . 1
H H4C -0.1099 0.2976 0.2865 0.036 Uiso calc U R 1
C C5C 0.0196(4) 0.26960(19) 0.2822(3) 0.0381(9) Uani d . . 1
H H5C 0.0071 0.2687 0.2256 0.046 Uiso calc U R 1
C C6C 0.1068(3) 0.25357(18) 0.3291(3) 0.0355(8) Uani d . . 1
H H6C 0.1537 0.2411 0.3044 0.043 Uiso calc U R 1
C C7C 0.1257(3) 0.25567(19) 0.4117(3) 0.0344(8) Uani d . . 1
H H7C 0.1855 0.2448 0.4437 0.041 Uiso calc U R 1
C C8C 0.0569(3) 0.27378(17) 0.4476(2) 0.0291(7) Uani d . . 1
H H8C 0.0704 0.2755 0.5042 0.035 Uiso calc U R 1
C C9C -0.1710(2) 0.26629(15) 0.45038(19) 0.0241(6) Uani d . . 1
H H9C -0.1666 0.2277 0.4331 0.029 Uiso calc U R 1
C C10C -0.2421(2) 0.28148(17) 0.4859(2) 0.0279(7) Uani d . . 1
H H10C -0.2874 0.2536 0.4908 0.034 Uiso calc U R 1
C C11C -0.2466(2) 0.33703(17) 0.5140(2) 0.0265(6) Uani d . . 1
H H11C -0.2946 0.3469 0.5389 0.032 Uiso calc U R 1
C C12C -0.1813(2) 0.37909(15) 0.50619(19) 0.0219(6) Uani d . . 1
C C13C -0.1854(3) 0.43837(16) 0.5417(2) 0.0268(6) Uani d . . 1
H H13E -0.1577 0.4363 0.6002 0.032 Uiso calc U R 1
H H13F -0.2516 0.4499 0.5328 0.032 Uiso calc U R 1
C C14C -0.1343(3) 0.48453(15) 0.5068(2) 0.0255(6) Uani d . . 1
H H14E -0.1287 0.5202 0.5392 0.031 Uiso calc U R 1
H H14F -0.1701 0.4938 0.4515 0.031 Uiso calc U R 1
C C15C -0.0371(2) 0.46252(14) 0.50646(18) 0.0209(5) Uani d . . 1
H H15E -0.0024 0.4934 0.4869 0.025 Uiso calc U R 1
H H15F -0.0021 0.4524 0.5617 0.025 Uiso calc U R 1
C C16C -0.0446(2) 0.40965(12) 0.45307(17) 0.0167(5) Uani d . . 1
H H16C 0.0185 0.3921 0.4596 0.02 Uiso calc U R 1
O O1C -0.08199(16) 0.42940(10) 0.36961(13) 0.0191(4) Uani d . . 1
C C17C -0.0209(2) 0.43696(12) 0.32531(18) 0.0184(5) Uani d . . 1
O O2C 0.05984(18) 0.42286(11) 0.34410(15) 0.0230(4) Uani d . . 1
C C18C -0.0699(2) 0.46629(13) 0.24591(17) 0.0192(5) Uani d . . 1
H H18C -0.1022 0.502 0.2575 0.023 Uiso calc U R 1
O O3C -0.00336(19) 0.48194(11) 0.20392(15) 0.0254(5) Uani d . . 1
H H3OC -0.0023 0.4567 0.1692 0.038 Uiso calc U R 1
C C19C -0.1413(2) 0.42642(13) 0.19427(17) 0.0198(5) Uani d . . 1
C C20C -0.1131(3) 0.38093(16) 0.1534(2) 0.0267(6) Uani d . . 1
H H20C -0.0485 0.3746 0.1583 0.032 Uiso calc U R 1
C C21C -0.1794(3) 0.34467(17) 0.1054(2) 0.0326(8) Uani d . . 1
H H21C -0.1599 0.3133 0.0783 0.039 Uiso calc U R 1
C C22C -0.2730(3) 0.35411(19) 0.0971(2) 0.0361(8) Uani d . . 1
H H22C -0.3179 0.3292 0.0642 0.043 Uiso calc U R 1
C C23C -0.3021(3) 0.3997(2) 0.1362(3) 0.0397(9) Uani d . . 1
H H23C -0.3668 0.4066 0.1295 0.048 Uiso calc U R 1
C C24C -0.2363(3) 0.43560(16) 0.1856(2) 0.0276(7) Uani d . . 1
H H24C -0.2562 0.4664 0.2135 0.033 Uiso calc U R 1

loop_
_atom_site_aniso_label
_atom_site_aniso_U_11
_atom_site_aniso_U_22
_atom_site_aniso_U_33
_atom_site_aniso_U_12
_atom_site_aniso_U_13
_atom_site_aniso_U_23
C1A 0.0222(13) 0.0141(11) 0.0171(11) 0.0008(9) 0.0094(10) 0.0003(9)
C2A 0.0231(13) 0.0189(12) 0.0170(12) 0.0001(10) 0.0079(10) 0.0013(9)
C3A 0.0216(13) 0.0228(13) 0.0165(12) 0.0044(11) 0.0053(10) 0.0013(10)
C4A 0.0255(15) 0.0290(15) 0.0193(13) 0.0026(12) 0.0048(11) 0.0038(11)
C5A 0.0208(14) 0.047(2) 0.0195(14) 0.0019(14) 0.0037(11) 0.0015(13)
C6A 0.0201(14) 0.047(2) 0.0236(15) -0.0009(14) 0.0030(12) -0.0059(14)
C7A 0.0235(15) 0.0360(19) 0.0307(18) -0.0057(13) 0.0021(13) -0.0011(14)
C8A 0.0265(15) 0.0309(16) 0.0225(14) -0.0021(13) 0.0063(12) 0.0019(12)
C9A 0.0288(15) 0.0207(13) 0.0239(14) 0.0084(12) 0.0103(12) 0.0035(11)
C10A 0.0406(19) 0.0171(13) 0.0257(15) 0.0055(12) 0.0150(14) 0.0014(11)
C11A 0.0342(16) 0.0168(12) 0.0189(13) -0.0021(11) 0.0113(12) -0.0032(10)
C12A 0.0253(14) 0.0170(12) 0.0159(12) -0.0007(10) 0.0083(10) -0.0001(9)
C13A 0.0286(15) 0.0220(13) 0.0174(13) 0.0014(11) 0.0043(11) -0.0019(10)
C14A 0.0222(14) 0.0285(15) 0.0192(13) 0.0036(12) 0.0025(11) 0.0013(11)
C15A 0.0267(14) 0.0195(13) 0.0183(13) 0.0042(11) 0.0046(11) 0.0023(10)
C16A 0.0209(12) 0.0153(11) 0.0136(11) 0.0032(9) 0.0070(9) 0.0006(9)
O1A 0.0232(10) 0.0160(9) 0.0151(9) -0.0008(8) 0.0077(7) -0.0007(7)
C17A 0.0200(12) 0.0167(11) 0.0144(11) 0.0037(9) 0.0057(9) 0.0005(9)
O2A 0.0262(11) 0.0237(11) 0.0217(10) -0.0050(9) 0.0100(9) -0.0074(8)
C18A 0.0205(12) 0.0168(11) 0.0144(11) 0.0003(9) 0.0055(9) 0.0000(9)
O3A 0.0321(12) 0.0189(10) 0.0188(10) 0.0015(9) 0.0126(9) -0.0028(8)
C19A 0.0214(13) 0.0186(11) 0.0118(10) 0.0013(10) 0.0045(9) 0.0000(9)
C20A 0.0219(13) 0.0264(14) 0.0153(12) 0.0027(11) 0.0025(10) -0.0014(10)
C21A 0.0300(16) 0.0361(17) 0.0152(12) 0.0101(13) 0.0026(12) 0.0055(12)
C22A 0.049(2) 0.0293(17) 0.0290(18) 0.0076(16) 0.0016(17) 0.0087(14)
C23A 0.062(3) 0.0209(16) 0.041(2) -0.0065(17) -0.003(2) 0.0042(15)
C24A 0.039(2) 0.0216(15) 0.0277(16) -0.0045(13) -0.0053(14) 0.0002(12)
C1B 0.0169(12) 0.0170(11) 0.0164(11) 0.0028(9) 0.0045(9) -0.0006(9)
C2B 0.0187(12) 0.0175(12) 0.0203(12) 0.0009(10) 0.0047(10) -0.0033(10)
C3B 0.0223(13) 0.0228(13) 0.0200(13) -0.0043(11) 0.0046(11) -0.0028(11)
C4B 0.042(2) 0.0331(18) 0.0322(18) -0.0106(16) 0.0175(16) -0.0053(14)
C5B 0.068(3) 0.053(3) 0.032(2) -0.028(3) 0.022(2) -0.0048(19)
C6B 0.067(3) 0.042(2) 0.0278(18) -0.027(2) 0.0037(19) 0.0069(17)
C7B 0.041(2) 0.0251(16) 0.0324(18) -0.0077(15) -0.0041(15) 0.0050(14)
C8B 0.0258(15) 0.0235(15) 0.0282(16) -0.0014(12) 0.0012(12) 0.0005(12)
C9B 0.0162(13) 0.0242(14) 0.0276(15) 0.0025(11) 0.0027(11) -0.0031(11)
C10B 0.0250(15) 0.0254(15) 0.0229(14) 0.0080(12) -0.0016(11) -0.0021(11)
C12B 0.0202(13) 0.0200(12) 0.0187(12) 0.0050(10) 0.0074(10) 0.0007(10)
C11B 0.0289(15) 0.0229(14) 0.0180(13) 0.0081(12) 0.0045(11) 0.0005(10)
C13B 0.0263(15) 0.0265(15) 0.0268(15) 0.0023(12) 0.0128(12) 0.0066(12)
C14B 0.0262(15) 0.0280(15) 0.0276(15) -0.0053(12) 0.0127(13) 0.0025(12)
C15B 0.0166(12) 0.0259(14) 0.0211(13) 0.0009(10) 0.0065(10) -0.0002(11)
C16B 0.0184(12) 0.0168(11) 0.0154(11) 0.0027(9) 0.0047(9) -0.0003(9)
O1B 0.0229(10) 0.0175(9) 0.0151(9) 0.0016(8) 0.0044(8) 0.0006(7)
C17B 0.0197(12) 0.0215(13) 0.0148(11) -0.0012(10) 0.0047(10) 0.0000(9)
O2B 0.0318(12) 0.0196(10) 0.0194(10) 0.0025(9) 0.0009(9) 0.0000(8)
C18B 0.0302(15) 0.0189(12) 0.0150(12) -0.0032(11) 0.0063(11) -0.0007(9)
O3B 0.0337(13) 0.0305(12) 0.0151(10) -0.0010(10) 0.0035(9) -0.0019(9)
C19B 0.0369(17) 0.0176(12) 0.0192(13) -0.0004(12) 0.0137(12) 0.0003(10)
C20B 0.0333(18) 0.0270(15) 0.0283(16) -0.0075(13) 0.0060(14) 0.0091(13)
C21B 0.039(2) 0.042(2) 0.0275(17) -0.0130(16) 0.0124(15) 0.0042(15)
C22B 0.047(3) 0.048(3) 0.056(3) 0.004(2) 0.035(2) -0.001(2)
C24B 0.067(3) 0.032(2) 0.098(5) 0.022(2) 0.059(3) 0.036(3)
C1C 0.0177(12) 0.0212(12) 0.0137(11) -0.0044(10) 0.0027(9) 0.0009(9)
C2C 0.0218(13) 0.0212(13) 0.0120(11) -0.0057(10) 0.0009(9) 0.0020(9)
C3C 0.0302(15) 0.0174(12) 0.0176(12) -0.0060(11) 0.0075(11) -0.0017(10)
C4C 0.043(2) 0.0293(16) 0.0195(14) -0.0037(14) 0.0090(14) -0.0049(12)
C5C 0.061(3) 0.0318(18) 0.0270(17) -0.0038(18) 0.0204(18) -0.0086(14)
C6C 0.050(2) 0.0284(17) 0.0357(19) -0.0013(16) 0.0242(18) -0.0067(14)
C7C 0.0336(19) 0.0343(19) 0.038(2) 0.0017(15) 0.0145(16) -0.0002(15)
C8C 0.0307(17) 0.0327(17) 0.0246(15) -0.0022(13) 0.0084(13) -0.0003(13)
C9C 0.0284(15) 0.0231(14) 0.0176(13) -0.0091(12) 0.0000(11) 0.0024(10)
C10C 0.0244(15) 0.0363(17) 0.0209(14) -0.0150(13) 0.0018(11) 0.0070(12)
C11C 0.0193(14) 0.0375(18) 0.0231(14) -0.0066(12) 0.0061(11) 0.0051(13)
C12C 0.0206(13) 0.0268(15) 0.0184(13) -0.0036(11) 0.0049(10) 0.0033(11)
C13C 0.0295(16) 0.0293(16) 0.0241(15) 0.0004(13) 0.0116(13) -0.0026(12)
C14C 0.0326(16) 0.0231(14) 0.0216(14) 0.0022(12) 0.0084(12) 0.0001(11)
C15C 0.0252(14) 0.0216(13) 0.0158(11) -0.0049(11) 0.0053(10) -0.0026(10)
C16C 0.0191(12) 0.0169(11) 0.0137(11) -0.0036(9) 0.0038(9) 0.0012(9)
O1C 0.0213(10) 0.0220(10) 0.0138(8) -0.0029(8) 0.0042(7) 0.0016(7)
C17C 0.0266(14) 0.0161(12) 0.0135(11) -0.0049(10) 0.0068(10) -0.0028(9)
O2C 0.0245(11) 0.0242(11) 0.0221(10) -0.0013(9) 0.0093(9) 0.0029(9)
C18C 0.0267(14) 0.0184(12) 0.0134(11) -0.0035(10) 0.0065(10) -0.0005(9)
O3C 0.0346(13) 0.0233(11) 0.0196(10) -0.0078(9) 0.0094(9) 0.0008(8)
C19C 0.0266(14) 0.0193(12) 0.0134(11) -0.0023(10) 0.0051(10) 0.0014(9)
C20C 0.0349(17) 0.0255(15) 0.0228(14) -0.0042(13) 0.0130(13) -0.0048(11)
C21C 0.047(2) 0.0288(17) 0.0251(16) -0.0114(15) 0.0159(15) -0.0107(13)
C22C 0.041(2) 0.0342(19) 0.0279(17) -0.0131(16) 0.0003(15) -0.0075(14)
C23C 0.0298(19) 0.042(2) 0.042(2) -0.0017(16) -0.0013(16) -0.0058(18)
C24C 0.0258(15) 0.0260(15) 0.0275(16) 0.0023(12) 0.0007(12) -0.0038(12)

loop_
_atom_type_symbol
_atom_type_description
_atom_type_scat_dispersion_real
_atom_type_scat_dispersion_imag
_atom_type_scat_source
C C 0.0033 0.0016 'International Tables Vol C Tables 4.2.6.8 and 6.1.1.4'
H H 0.0000 0.0000 'International Tables Vol C Tables 4.2.6.8 and 6.1.1.4'
O O 0.0106 0.0060 'International Tables Vol C Tables 4.2.6.8 and 6.1.1.4'

loop_
_geom_angle_atom_site_label_1
_geom_angle_atom_site_label_2
_geom_angle_atom_site_label_3
_geom_angle
C12A C1A C2A 119.9(3)
C12A C1A C16A 120.5(3)
C2A C1A C16A 119.5(3)
C9A C2A C1A 119.6(3)
C9A C2A C3A 118.4(3)
C1A C2A C3A 122.0(3)
C8A C3A C4A 118.7(3)
C8A C3A C2A 121.5(3)
C4A C3A C2A 119.8(3)
C5A C4A C3A 121.0(3)
C5A C4A H4A 119.5
C3A C4A H4A 119.5
C6A C5A C4A 119.3(3)
C6A C5A H5A 120.3
C4A C5A H5A 120.3
C7A C6A C5A 120.5(4)
C7A C6A H6A 119.8
C5A C6A H6A 119.8
C6A C7A C8A 119.9(4)
C6A C7A H7A 120.0
C8A C7A H7A 120.0
C3A C8A C7A 120.5(3)
C3A C8A H8A 119.8
C7A C8A H8A 119.8
C10A C9A C2A 120.2(3)
C10A C9A H9A 119.9
C2A C9A H9A 119.9
C11A C10A C9A 120.0(3)
C11A C10A H10A 120.0
C9A C10A H10A 120.0
C10A C11A C12A 120.8(3)
C10A C11A H11A 119.6
C12A C11A H11A 119.6
C11A C12A C1A 119.4(3)
C11A C12A C13A 118.9(3)
C1A C12A C13A 121.6(3)
C12A C13A C14A 113.3(3)
C12A C13A H13A 108.9
C14A C13A H13A 108.9
C12A C13A H13B 108.9
C14A C13A H13B 108.9
H13A C13A H13B 107.7
C13A C14A C15A 109.1(3)
C13A C14A H14A 109.9
C15A C14A H14A 109.9
C13A C14A H14B 109.9
C15A C14A H14B 109.9
H14A C14A H14B 108.3
C16A C15A C14A 110.8(3)
C16A C15A H15A 109.5
C14A C15A H15A 109.5
C16A C15A H15B 109.5
C14A C15A H15B 109.5
H15A C15A H15B 108.1
O1A C16A C1A 106.1(2)
O1A C16A C15A 107.5(2)
C1A C16A C15A 114.2(2)
O1A C16A H16A 109.6
C1A C16A H16A 109.6
C15A C16A H16A 109.6
C17A O1A C16A 117.0(2)
O2A C17A O1A 126.0(3)
O2A C17A C18A 123.7(3)
O1A C17A C18A 110.3(2)
O3A C18A C19A 109.4(2)
O3A C18A C17A 109.6(2)
C19A C18A C17A 110.7(2)
O3A C18A H18A 109.0
C19A C18A H18A 109.0
C17A C18A H18A 109.0
C18A O3A H3OA 109.5
C24A C19A C20A 119.4(3)
C24A C19A C18A 120.3(3)
C20A C19A C18A 120.3(3)
C19A C20A C21A 119.6(3)
C19A C20A H20A 120.2
C21A C20A H20A 120.2
C22A C21A C20A 120.6(3)
C22A C21A H21A 119.7
C20A C21A H21A 119.7
C21A C22A C23A 119.6(4)
C21A C22A H22A 120.2
C23A C22A H22A 120.2
C24A C23A C22A 119.9(4)
C24A C23A H23A 120.1
C22A C23A H23A 120.1
C19A C24A C23A 120.9(4)
C19A C24A H24A 119.6
C23A C24A H24A 119.6
C12B C1B C2B 120.2(3)
C12B C1B C16B 120.2(3)
C2B C1B C16B 119.6(3)
C1B C2B C9B 119.3(3)
C1B C2B C3B 122.6(3)
C9B C2B C3B 118.1(3)
C4B C3B C8B 118.6(3)
C4B C3B C2B 121.5(3)
C8B C3B C2B 119.8(3)
C5B C4B C3B 120.6(4)
C5B C4B H4B 119.7
C3B C4B H4B 119.7
C6B C5B C4B 120.1(5)
C6B C5B H5B 119.9
C4B C5B H5B 119.9
C5B C6B C7B 120.5(4)
C5B C6B H6B 119.8
C7B C6B H6B 119.8
C6B C7B C8B 119.5(4)
C6B C7B H7B 120.3
C8B C7B H7B 120.3
C7B C8B C3B 120.8(4)
C7B C8B H8B 119.6
C3B C8B H8B 119.6
C10B C9B C2B 120.2(3)
C10B C9B H9B 119.9
C2B C9B H9B 119.9
C11B C10B C9B 120.0(3)
C11B C10B H10B 120.0
C9B C10B H10B 120.0
C11B C12B C1B 119.3(3)
C11B C12B C13B 118.3(3)
C1B C12B C13B 122.4(3)
C10B C11B C12B 120.9(3)
C10B C11B H11B 119.6
C12B C11B H11B 119.6
C12B C13B C14B 113.1(3)
C12B C13B H13C 109.0
C14B C13B H13C 109.0
C12B C13B H13D 109.0
C14B C13B H13D 109.0
H13C C13B H13D 107.8
C13B C14B C15B 109.2(3)
C13B C14B H14C 109.8
C15B C14B H14C 109.8
C13B C14B H14D 109.8
C15B C14B H14D 109.8
H14C C14B H14D 108.3
C16B C15B C14B 110.6(3)
C16B C15B H15C 109.5
C14B C15B H15C 109.5
C16B C15B H15D 109.5
C14B C15B H15D 109.5
H15C C15B H15D 108.1
O1B C16B C1B 106.0(2)
O1B C16B C15B 107.4(2)
C1B C16B C15B 114.0(3)
O1B C16B H16B 109.8
C1B C16B H16B 109.8
C15B C16B H16B 109.8
C17B O1B C16B 116.7(2)
O2B C17B O1B 125.2(3)
O2B C17B C18B 124.5(3)
O1B C17B C18B 110.4(3)
O3B C18B C19B 110.1(3)
O3B C18B C17B 109.7(3)
C19B C18B C17B 108.6(3)
O3B C18B H18B 109.5
C19B C18B H18B 109.5
C17B C18B H18B 109.5
C18B O3B H3OB 109.5
C20B C19B C24B 119.1(4)
C20B C19B C18B 120.7(3)
C24B C19B C18B 120.0(3)
C19B C20B C21B 119.4(4)
C19B C20B H20B 120.3
C21B C20B H20B 120.3
C22B C21B C20B 121.3(4)
C22B C21B H21B 119.3
C20B C21B H21B 119.3
C21B C22B C23B 119.2(5)
C21B C22B H22B 120.4
C23B C22B H22B 120.4
C22B C23B C24B 120.0(6)
C22B C23B H23B 120.0
C24B C23B H23B 120.0
C19B C24B C23B 120.8(5)
C19B C24B H24B 119.6
C23B C24B H24B 119.6
C2C C1C C12C 120.0(3)
C2C C1C C16C 119.6(3)
C12C C1C C16C 120.4(3)
C9C C2C C1C 119.7(3)
C9C C2C C3C 118.4(3)
C1C C2C C3C 121.9(3)
C4C C3C C8C 118.7(3)
C4C C3C C2C 120.3(3)
C8C C3C C2C 121.0(3)
C3C C4C C5C 120.4(4)
C3C C4C H4C 119.8
C5C C4C H4C 119.8
C6C C5C C4C 119.9(4)
C6C C5C H5C 120.1
C4C C5C H5C 120.1
C7C C6C C5C 120.2(4)
C7C C6C H6C 119.9
C5C C6C H6C 119.9
C6C C7C C8C 119.8(4)
C6C C7C H7C 120.1
C8C C7C H7C 120.1
C7C C8C C3C 121.0(4)
C7C C8C H8C 119.5
C3C C8C H8C 119.5
C10C C9C C2C 120.3(3)
C10C C9C H9C 119.9
C2C C9C H9C 119.9
C11C C10C C9C 120.1(3)
C11C C10C H10C 120.0
C9C C10C H10C 120.0
C10C C11C C12C 120.9(3)
C10C C11C H11C 119.6
C12C C11C H11C 119.6
C11C C12C C1C 119.1(3)
C11C C12C C13C 119.3(3)
C1C C12C C13C 121.6(3)
C12C C13C C14C 113.6(3)
C12C C13C H13E 108.9
C14C C13C H13E 108.9
C12C C13C H13F 108.9
C14C C13C H13F 108.9
H13E C13C H13F 107.7
C13C C14C C15C 109.5(3)
C13C C14C H14E 109.8
C15C C14C H14E 109.8
C13C C14C H14F 109.8
C15C C14C H14F 109.8
H14E C14C H14F 108.2
C16C C15C C14C 110.4(3)
C16C C15C H15E 109.6
C14C C15C H15E 109.6
C16C C15C H15F 109.6
C14C C15C H15F 109.6
H15E C15C H15F 108.1
O1C C16C C1C 106.1(2)
O1C C16C C15C 107.2(2)
C1C C16C C15C 114.0(2)
O1C C16C H16C 109.8
C1C C16C H16C 109.8
C15C C16C H16C 109.8
C17C O1C C16C 117.5(2)
O2C C17C O1C 125.6(3)
O2C C17C C18C 124.7(3)
O1C C17C C18C 109.7(3)
O3C C18C C19C 109.1(2)
O3C C18C C17C 110.0(3)
C19C C18C C17C 110.9(2)
O3C C18C H18C 109.0
C19C C18C H18C 109.0
C17C C18C H18C 109.0
C18C O3C H3OC 109.5
C20C C19C C24C 119.3(3)
C20C C19C C18C 120.4(3)
C24C C19C C18C 120.3(3)
C19C C20C C21C 120.0(4)
C19C C20C H20C 120.0
C21C C20C H20C 120.0
C22C C21C C20C 120.3(4)
C22C C21C H21C 119.8
C20C C21C H21C 119.8
C21C C22C C23C 120.2(4)
C21C C22C H22C 119.9
C23C C22C H22C 119.9
C22C C23C C24C 120.0(4)
C22C C23C H23C 120.0
C24C C23C H23C 120.0
C23C C24C C19C 120.2(4)
C23C C24C H24C 119.9
C19C C24C H24C 119.9

loop_
_geom_bond_atom_site_label_1
_geom_bond_atom_site_label_2
_geom_bond_distance
C1A C12A 1.403(4)
C1A C2A 1.408(4)
C1A C16A 1.505(4)
C2A C9A 1.399(4)
C2A C3A 1.490(4)
C3A C8A 1.393(5)
C3A C4A 1.395(4)
C4A C5A 1.390(5)
C4A H4A 0.95
C5A C6A 1.389(6)
C5A H5A 0.95
C6A C7A 1.380(6)
C6A H6A 0.95
C7A C8A 1.394(5)
C7A H7A 0.95
C8A H8A 0.95
C9A C10A 1.392(5)
C9A H9A 0.95
C10A C11A 1.389(5)
C10A H10A 0.95
C11A C12A 1.393(4)
C11A H11A 0.95
C12A C13A 1.509(5)
C13A C14A 1.527(5)
C13A H13A 0.99
C13A H13B 0.99
C14A C15A 1.527(5)
C14A H14A 0.99
C14A H14B 0.99
C15A C16A 1.513(4)
C15A H15A 0.99
C15A H15B 0.99
C16A O1A 1.474(3)
C16A H16A 1.0
O1A C17A 1.337(3)
C17A O2A 1.203(4)
C17A C18A 1.534(4)
C18A O3A 1.415(4)
C18A C19A 1.510(4)
C18A H18A 1.0
O3A H3OA 0.84
C19A C24A 1.378(5)
C19A C20A 1.392(4)
C20A C21A 1.393(5)
C20A H20A 0.95
C21A C22A 1.378(6)
C21A H21A 0.95
C22A C23A 1.386(7)
C22A H22A 0.95
C23A C24A 1.386(6)
C23A H23A 0.95
C24A H24A 0.95
C1B C12B 1.402(4)
C1B C2B 1.403(4)
C1B C16B 1.508(4)
C2B C9B 1.405(4)
C2B C3B 1.490(5)
C3B C4B 1.392(5)
C3B C8B 1.400(5)
C4B C5B 1.392(6)
C4B H4B 0.95
C5B C6B 1.377(9)
C5B H5B 0.95
C6B C7B 1.385(8)
C6B H6B 0.95
C7B C8B 1.395(5)
C7B H7B 0.95
C8B H8B 0.95
C9B C10B 1.396(5)
C9B H9B 0.95
C10B C11B 1.380(5)
C10B H10B 0.95
C12B C11B 1.398(4)
C12B C13B 1.510(5)
C11B H11B 0.95
C13B C14B 1.522(5)
C13B H13C 0.99
C13B H13D 0.99
C14B C15B 1.527(5)
C14B H14C 0.99
C14B H14D 0.99
C15B C16B 1.514(4)
C15B H15C 0.99
C15B H15D 0.99
C16B O1B 1.472(4)
C16B H16B 1.0
O1B C17B 1.339(4)
C17B O2B 1.202(4)
C17B C18B 1.528(4)
C18B O3B 1.409(4)
C18B C19B 1.516(5)
C18B H18B 1.0
O3B H3OB 0.84
C19B C20B 1.382(5)
C19B C24B 1.384(6)
C20B C21B 1.394(6)
C20B H20B 0.95
C21B C22B 1.371(7)
C21B H21B 0.95
C22B C23B 1.376(8)
C22B H22B 0.95
C23B C24B 1.387(8)
C23B H23B 0.95
C24B H24B 0.95
C1C C2C 1.405(4)
C1C C12C 1.408(4)
C1C C16C 1.510(4)
C2C C9C 1.398(4)
C2C C3C 1.492(5)
C3C C4C 1.392(5)
C3C C8C 1.396(5)
C4C C5C 1.399(6)
C4C H4C 0.95
C5C C6C 1.386(7)
C5C H5C 0.95
C6C C7C 1.385(6)
C6C H6C 0.95
C7C C8C 1.388(6)
C7C H7C 0.95
C8C H8C 0.95
C9C C10C 1.394(5)
C9C H9C 0.95
C10C C11C 1.382(6)
C10C H10C 0.95
C11C C12C 1.403(5)
C11C H11C 0.95
C12C C13C 1.510(5)
C13C C14C 1.521(5)
C13C H13E 0.99
C13C H13F 0.99
C14C C15C 1.529(5)
C14C H14E 0.99
C14C H14F 0.99
C15C C16C 1.520(4)
C15C H15E 0.99
C15C H15F 0.99
C16C O1C 1.479(4)
C16C H16C 1.0
O1C C17C 1.340(4)
C17C O2C 1.202(4)
C17C C18C 1.536(4)
C18C O3C 1.415(4)
C18C C19C 1.509(4)
C18C H18C 1.0
O3C H3OC 0.84
C19C C20C 1.391(5)
C19C C24C 1.393(5)
C20C C21C 1.393(5)
C20C H20C 0.95
C21C C22C 1.374(7)
C21C H21C 0.95
C22C C23C 1.381(7)
C22C H22C 0.95
C23C C24C 1.393(6)
C23C H23C 0.95
C24C H24C 0.95

loop_
_geom_torsion_atom_site_label_1
_geom_torsion_atom_site_label_2
_geom_torsion_atom_site_label_3
_geom_torsion_atom_site_label_4
_geom_torsion
C12A C1A C2A C9A 0.1(4)
C16A C1A C2A C9A -177.0(3)
C12A C1A C2A C3A 178.9(3)
C16A C1A C2A C3A 1.8(4)
C9A C2A C3A C8A -112.9(4)
C1A C2A C3A C8A 68.2(4)
C9A C2A C3A C4A 67.5(4)
C1A C2A C3A C4A -111.4(4)
C8A C3A C4A C5A -1.0(5)
C2A C3A C4A C5A 178.6(3)
C3A C4A C5A C6A -1.9(5)
C4A C5A C6A C7A 3.7(6)
C5A C6A C7A C8A -2.7(6)
C4A C3A C8A C7A 2.1(5)
C2A C3A C8A C7A -177.5(3)
C6A C7A C8A C3A -0.3(6)
C1A C2A C9A C10A 2.1(5)
C3A C2A C9A C10A -176.7(3)
C2A C9A C10A C11A -2.7(5)
C9A C10A C11A C12A 1.1(5)
C10A C11A C12A C1A 1.1(5)
C10A C11A C12A C13A -177.3(3)
C2A C1A C12A C11A -1.7(4)
C16A C1A C12A C11A 175.4(3)
C2A C1A C12A C13A 176.6(3)
C16A C1A C12A C13A -6.3(4)
C11A C12A C13A C14A -159.8(3)
C1A C12A C13A C14A 21.8(4)
C12A C13A C14A C15A -48.9(4)
C13A C14A C15A C16A 62.4(3)
C12A C1A C16A O1A -99.2(3)
C2A C1A C16A O1A 77.9(3)
C12A C1A C16A C15A 19.1(4)
C2A C1A C16A C15A -163.7(3)
C14A C15A C16A O1A 70.2(3)
C14A C15A C16A C1A -47.3(4)
C1A C16A O1A C17A -134.8(3)
C15A C16A O1A C17A 102.5(3)
C16A O1A C17A O2A 5.0(4)
C16A O1A C17A C18A -174.5(2)
O2A C17A C18A O3A -14.3(4)
O1A C17A C18A O3A 165.3(2)
O2A C17A C18A C19A 106.5(3)
O1A C17A C18A C19A -74.0(3)
O3A C18A C19A C24A -137.7(3)
C17A C18A C19A C24A 101.4(4)
O3A C18A C19A C20A 42.9(4)
C17A C18A C19A C20A -78.0(3)
C24A C19A C20A C21A -0.5(5)
C18A C19A C20A C21A 178.9(3)
C19A C20A C21A C22A 0.7(5)
C20A C21A C22A C23A -0.2(7)
C21A C22A C23A C24A -0.6(8)
C20A C19A C24A C23A -0.2(6)
C18A C19A C24A C23A -179.6(4)
C22A C23A C24A C19A 0.8(8)
C12B C1B C2B C9B 2.0(4)
C16B C1B C2B C9B -175.1(3)
C12B C1B C2B C3B -174.7(3)
C16B C1B C2B C3B 8.2(4)
C1B C2B C3B C4B -119.4(4)
C9B C2B C3B C4B 63.8(4)
C1B C2B C3B C8B 64.2(4)
C9B C2B C3B C8B -112.6(4)
C8B C3B C4B C5B 1.1(6)
C2B C3B C4B C5B -175.4(4)
C3B C4B C5B C6B -1.4(8)
C4B C5B C6B C7B 0.8(8)
C5B C6B C7B C8B -0.1(7)
C6B C7B C8B C3B -0.2(6)
C4B C3B C8B C7B -0.4(5)
C2B C3B C8B C7B 176.2(3)
C1B C2B C9B C10B -3.9(5)
C3B C2B C9B C10B 173.0(3)
C2B C9B C10B C11B 2.1(5)
C2B C1B C12B C11B 1.6(4)
C16B C1B C12B C11B 178.7(3)
C2B C1B C12B C13B -178.7(3)
C16B C1B C12B C13B -1.6(4)
C9B C10B C11B C12B 1.7(5)
C1B C12B C11B C10B -3.5(5)
C13B C12B C11B C10B 176.8(3)
C11B C12B C13B C14B -162.2(3)
C1B C12B C13B C14B 18.1(5)
C12B C13B C14B C15B -47.9(4)
C13B C14B C15B C16B 63.5(3)
C12B C1B C16B O1B -101.5(3)
C2B C1B C16B O1B 75.6(3)
C12B C1B C16B C15B 16.4(4)
C2B C1B C16B C15B -166.5(3)
C14B C15B C16B O1B 69.9(3)
C14B C15B C16B C1B -47.3(4)
C1B C16B O1B C17B -143.5(3)
C15B C16B O1B C17B 94.3(3)
C16B O1B C17B O2B 5.9(5)
C16B O1B C17B C18B -175.3(3)
O2B C17B C18B O3B -18.6(5)
O1B C17B C18B O3B 162.6(3)
O2B C17B C18B C19B 101.8(4)
O1B C17B C18B C19B -77.0(3)
O3B C18B C19B C20B 41.3(4)
C17B C18B C19B C20B -78.8(4)
O3B C18B C19B C24B -143.0(5)
C17B C18B C19B C24B 96.9(5)
C24B C19B C20B C21B 0.4(7)
C18B C19B C20B C21B 176.2(3)
C19B C20B C21B C22B -0.3(7)
C20B C21B C22B C23B -1.9(8)
C21B C22B C23B C24B 3.9(10)
C20B C19B C24B C23B 1.6(9)
C18B C19B C24B C23B -174.2(5)
C22B C23B C24B C19B -3.8(11)
C12C C1C C2C C9C 1.5(4)
C16C C1C C2C C9C -177.4(3)
C12C C1C C2C C3C -177.5(3)
C16C C1C C2C C3C 3.6(4)
C9C C2C C3C C4C 83.0(4)
C1C C2C C3C C4C -97.9(4)
C9C C2C C3C C8C -96.1(4)
C1C C2C C3C C8C 82.9(4)
C8C C3C C4C C5C -0.2(6)
C2C C3C C4C C5C -179.3(3)
C3C C4C C5C C6C 0.9(6)
C4C C5C C6C C7C -0.9(6)
C5C C6C C7C C8C 0.2(6)
C6C C7C C8C C3C 0.6(6)
C4C C3C C8C C7C -0.6(5)
C2C C3C C8C C7C 178.6(3)
C1C C2C C9C C10C 1.2(5)
C3C C2C C9C C10C -179.7(3)
C2C C9C C10C C11C -2.5(5)
C9C C10C C11C C12C 1.1(5)
C10C C11C C12C C1C 1.7(5)
C10C C11C C12C C13C -176.6(3)
C2C C1C C12C C11C -2.9(4)
C16C C1C C12C C11C 176.0(3)
C2C C1C C12C C13C 175.3(3)
C16C C1C C12C C13C -5.7(5)
C11C C12C C13C C14C -160.9(3)
C1C C12C C13C C14C 20.8(5)
C12C C13C C14C C15C -48.4(4)
C13C C14C C15C C16C 62.7(3)
C2C C1C C16C O1C 80.8(3)
C12C C1C C16C O1C -98.2(3)
C2C C1C C16C C15C -161.6(3)
C12C C1C C16C C15C 19.5(4)
C14C C15C C16C O1C 69.2(3)
C14C C15C C16C C1C -47.8(3)
C1C C16C O1C C17C -137.5(3)
C15C C16C O1C C17C 100.4(3)
C16C O1C C17C O2C 9.1(4)
C16C O1C C17C C18C -171.2(2)
O2C C17C C18C O3C -8.7(4)
O1C C17C C18C O3C 171.6(2)
O2C C17C C18C C19C 112.0(3)
O1C C17C C18C C19C -67.7(3)
O3C C18C C19C C20C 45.2(4)
C17C C18C C19C C20C -76.0(4)
O3C C18C C19C C24C -133.4(3)
C17C C18C C19C C24C 105.4(3)
C24C C19C C20C C21C -0.9(5)
C18C C19C C20C C21C -179.5(3)
C19C C20C C21C C22C 1.0(6)
C20C C21C C22C C23C 0.0(7)
C21C C22C C23C C24C -1.3(7)
C22C C23C C24C C19C 1.4(7)
C20C C19C C24C C23C -0.4(5)
C18C C19C C24C C23C 178.3(4)
